data_2231788
loop_
_publ_author_name
'Chen, Yue-Hu'
'Ge, Rong-Bao'
'Liu, Hua-Jian'
'Qian, Shao-Song'

_publ_section_title
;
 <i>N</i>-[(<i>E</i>)-4-(Methylsulfonyl)benzylidene]-3-nitroaniline
;
_journal_coeditor_code ZS2133
_journal_issue 9
_journal_name_full 'Acta Crystallographica Section E'
_journal_page_first o2291
_journal_paper_doi 10.1107/S1600536811031539
_journal_volume 67
_journal_year 2011
_chemical_formula_iupac 'C14 H12 N2 O4 S'
_chemical_formula_moiety 'C14 H12 N2 O4 S'
_chemical_formula_sum 'C14 H12 N2 O4 S'
_chemical_formula_weight 304.32
_chemical_name_systematic
;
<i>N</i>-[(<i>E</i>)-4-(Methylsulfonyl)benzylidene]-3-nitroaniline
;
_space_group_IT_number 14
_symmetry_cell_setting monoclinic
_symmetry_space_group_name_Hall '-P 2yn'
_symmetry_space_group_name_H-M 'P 1 21/n 1'
_atom_sites_solution_hydrogens geom
_atom_sites_solution_primary direct
_atom_sites_solution_secondary difmap
_audit_creation_method SHELXL-97
_cell_angle_alpha 90.00
_cell_angle_beta 114.140(5)
_cell_angle_gamma 90.00
_cell_formula_units_Z 4
_cell_length_a 12.707(7)
_cell_length_b 8.669(5)
_cell_length_c 14.257(8)
_cell_measurement_reflns_used 3721
_cell_measurement_temperature 296(2)
_cell_measurement_theta_max 25.96
_cell_measurement_theta_min 2.81
_cell_volume 1433.2(14)
_computing_cell_refinement 'SAINT (Bruker, 2004)'
_computing_data_collection 'APEX2 (Bruker, 2004)'
_computing_data_reduction 'SAINT (Bruker, 2004)'
_computing_molecular_graphics 'SHELXTL (Sheldrick, 2008)'
_computing_publication_material 'SHELXTL (Sheldrick, 2008)'
_computing_structure_refinement 'SHELXL97 (Sheldrick, 2008)'
_computing_structure_solution 'SHELXS97 (Sheldrick, 2008)'
_diffrn_ambient_temperature 296(2)
_diffrn_measured_fraction_theta_full 0.995
_diffrn_measured_fraction_theta_max 0.995
_diffrn_measurement_device_type 'Bruker APEXII CCD'
_diffrn_measurement_method '\f and \w'
_diffrn_radiation_monochromator graphite
_diffrn_radiation_source 'fine-focus sealed tube'
_diffrn_radiation_type MoK\a
_diffrn_radiation_wavelength 0.71073
_diffrn_reflns_av_R_equivalents 0.0259
_diffrn_reflns_av_sigmaI/netI 0.0251
_diffrn_reflns_limit_h_max 15
_diffrn_reflns_limit_h_min -15
_diffrn_reflns_limit_k_max 9
_diffrn_reflns_limit_k_min -10
_diffrn_reflns_limit_l_max 16
_diffrn_reflns_limit_l_min -16
_diffrn_reflns_number 9119
_diffrn_reflns_theta_full 25.04
_diffrn_reflns_theta_max 25.04
_diffrn_reflns_theta_min 2.79
_diffrn_standards_number 0
_exptl_absorpt_coefficient_mu 0.243
_exptl_absorpt_correction_T_max 0.9508
_exptl_absorpt_correction_T_min 0.9418
_exptl_absorpt_correction_type multi-scan
_exptl_absorpt_process_details '(SADABS; Bruker, 2004)'
_exptl_crystal_colour yellow
_exptl_crystal_density_diffrn 1.410
_exptl_crystal_density_method 'not measured'
_exptl_crystal_description block
_exptl_crystal_F_000 632
_exptl_crystal_size_max 0.25
_exptl_crystal_size_mid 0.23
_exptl_crystal_size_min 0.21
_refine_diff_density_max 0.280
_refine_diff_density_min -0.213
_refine_ls_extinction_coef 0.0103(10)
_refine_ls_extinction_expression Fc^*^=kFc[1+0.001xFc^2^\l^3^/sin(2\q)]^-1/4^
_refine_ls_extinction_method 'SHELXL97 (Sheldrick, 2008)'
_refine_ls_goodness_of_fit_ref 1.022
_refine_ls_hydrogen_treatment constr
_refine_ls_matrix_type full
_refine_ls_number_parameters 192
_refine_ls_number_reflns 2525
_refine_ls_number_restraints 0
_refine_ls_restrained_S_all 1.022
_refine_ls_R_factor_all 0.0571
_refine_ls_R_factor_gt 0.0369
_refine_ls_shift/su_max 0.000
_refine_ls_shift/su_mean 0.000
_refine_ls_structure_factor_coef Fsqd
_refine_ls_weighting_details 'calc w=1/[\s^2^(Fo^2^)+(0.0358P)^2^+0.9892P] where P=(Fo^2^+2Fc^2^)/3'
_refine_ls_weighting_scheme calc
_refine_ls_wR_factor_gt 0.0846
_refine_ls_wR_factor_ref 0.1023
_reflns_number_gt 1937
_reflns_number_total 2525
_reflns_threshold_expression I>2\s(I)
_cod_data_source_file zs2133.cif
_cod_data_source_block I
_cod_original_sg_symbol_H-M 'P 21/n'
_cod_database_code 2231788
_cod_database_fobs_code 2231788

loop_
_symmetry_equiv_pos_as_xyz
'x, y, z'
'-x+1/2, y+1/2, -z+1/2'
'-x, -y, -z'
'x-1/2, -y-1/2, z-1/2'

loop_
_atom_site_type_symbol
_atom_site_label
_atom_site_fract_x
_atom_site_fract_y
_atom_site_fract_z
_atom_site_U_iso_or_equiv
_atom_site_adp_type
_atom_site_calc_flag
_atom_site_refinement_flags
_atom_site_occupancy
_atom_site_symmetry_multiplicity
C C1 1.01452(18) 0.6909(2) 0.10542(17) 0.0405(5) Uani d . 1 1
C C2 1.0352(2) 0.5465(3) 0.15075(18) 0.0475(6) Uani d . 1 1
H H2 1.1079 0.5208 0.2000 0.057 Uiso calc R 1 1
C C3 0.9452(2) 0.4404(3) 0.12122(18) 0.0498(6) Uani d . 1 1
H H3 0.9580 0.3433 0.1515 0.060 Uiso calc R 1 1
C C4 0.83654(19) 0.4776(3) 0.04718(17) 0.0420(5) Uani d . 1 1
C C5 0.8187(2) 0.6221(3) 0.00106(19) 0.0507(6) Uani d . 1 1
H H5 0.7467 0.6471 -0.0496 0.061 Uiso calc R 1 1
C C6 0.90665(19) 0.7287(3) 0.02969(18) 0.0500(6) Uani d . 1 1
H H6 0.8941 0.8253 -0.0013 0.060 Uiso calc R 1 1
C C7 0.7403(2) 0.3652(3) 0.01717(18) 0.0479(6) Uani d . 1 1
H H7 0.7518 0.2703 0.0503 0.058 Uiso calc R 1 1
C C8 0.5512(2) 0.2885(3) -0.08472(18) 0.0496(6) Uani d . 1 1
C C9 0.5682(2) 0.1309(3) -0.09320(17) 0.0485(6) Uani d . 1 1
H H9 0.6417 0.0912 -0.0765 0.058 Uiso calc R 1 1
C C10 0.4727(2) 0.0354(3) -0.12720(17) 0.0504(6) Uani d . 1 1
C C11 0.3618(2) 0.0891(4) -0.1524(2) 0.0648(8) Uani d . 1 1
H H11 0.2994 0.0217 -0.1736 0.078 Uiso calc R 1 1
C C12 0.3465(2) 0.2452(4) -0.1451(2) 0.0703(8) Uani d . 1 1
H H12 0.2728 0.2841 -0.1621 0.084 Uiso calc R 1 1
C C13 0.4393(2) 0.3445(3) -0.1129(2) 0.0640(7) Uani d . 1 1
H H13 0.4273 0.4499 -0.1099 0.077 Uiso calc R 1 1
N N1 0.64205(17) 0.3974(2) -0.05349(16) 0.0530(5) Uani d . 1 1
N N2 0.4908(2) -0.1309(3) -0.13755(16) 0.0634(6) Uani d . 1 1
O O1 1.22903(14) 0.7666(2) 0.21956(15) 0.0694(6) Uani d . 1 1
O O2 1.13137(15) 0.8930(2) 0.05065(14) 0.0609(5) Uani d . 1 1
C C14 1.0752(2) 0.9783(3) 0.1990(2) 0.0600(7) Uani d . 1 1
H H14A 1.0613 0.9364 0.2552 0.090 Uiso calc R 1 1
H H14B 1.0048 1.0201 0.1486 0.090 Uiso calc R 1 1
H H14C 1.1320 1.0585 0.2238 0.090 Uiso calc R 1 1
O O4 0.5876(2) -0.1747(2) -0.12006(19) 0.0886(7) Uani d . 1 1
O O5 0.4073(2) -0.2168(3) -0.1646(2) 0.1008(8) Uani d . 1 1
S S1 1.12545(5) 0.83166(7) 0.14267(5) 0.0477(2) Uani d . 1 1

loop_
_atom_site_aniso_label
_atom_site_aniso_U_11
_atom_site_aniso_U_22
_atom_site_aniso_U_33
_atom_site_aniso_U_12
_atom_site_aniso_U_13
_atom_site_aniso_U_23
C1 0.0409(11) 0.0355(12) 0.0461(12) 0.0032(10) 0.0189(10) -0.0023(10)
C2 0.0451(13) 0.0397(13) 0.0495(13) 0.0046(11) 0.0109(10) 0.0002(11)
C3 0.0609(15) 0.0332(12) 0.0526(14) 0.0031(11) 0.0205(12) 0.0031(10)
C4 0.0447(12) 0.0378(13) 0.0455(12) -0.0008(10) 0.0204(10) -0.0055(10)
C5 0.0425(13) 0.0461(14) 0.0567(14) 0.0027(11) 0.0132(11) 0.0048(11)
C6 0.0482(13) 0.0381(13) 0.0581(15) 0.0026(11) 0.0161(11) 0.0090(11)
C7 0.0551(14) 0.0400(13) 0.0518(14) -0.0005(11) 0.0250(12) -0.0037(11)
C8 0.0471(13) 0.0506(15) 0.0488(14) -0.0002(11) 0.0174(11) -0.0008(11)
C9 0.0424(12) 0.0519(15) 0.0475(13) 0.0001(11) 0.0147(10) 0.0013(11)
C10 0.0514(14) 0.0535(15) 0.0433(13) -0.0007(12) 0.0161(11) 0.0014(11)
C11 0.0479(15) 0.081(2) 0.0619(17) -0.0114(14) 0.0186(12) -0.0038(15)
C12 0.0443(14) 0.084(2) 0.0773(19) 0.0097(14) 0.0189(13) -0.0106(17)
C13 0.0541(15) 0.0622(17) 0.0695(17) 0.0086(13) 0.0191(13) -0.0076(14)
N1 0.0483(12) 0.0473(12) 0.0613(13) -0.0043(10) 0.0202(10) -0.0040(10)
N2 0.0696(15) 0.0529(14) 0.0540(13) -0.0085(13) 0.0114(11) 0.0022(11)
O1 0.0432(9) 0.0555(11) 0.0905(14) 0.0030(8) 0.0081(9) 0.0054(10)
O2 0.0639(11) 0.0529(11) 0.0763(12) -0.0058(9) 0.0392(10) 0.0029(9)
C14 0.0634(16) 0.0438(15) 0.0705(17) -0.0047(12) 0.0249(14) -0.0131(13)
O4 0.0781(15) 0.0586(13) 0.1134(18) 0.0129(11) 0.0232(13) 0.0019(12)
O5 0.0914(16) 0.0647(14) 0.1174(19) -0.0310(13) 0.0134(14) -0.0079(13)
S1 0.0405(3) 0.0382(3) 0.0612(4) 0.0001(3) 0.0177(3) -0.0009(3)

loop_
_atom_type_symbol
_atom_type_description
_atom_type_scat_dispersion_real
_atom_type_scat_dispersion_imag
_atom_type_scat_source
C C 0.0033 0.0016 'International Tables Vol C Tables 4.2.6.8 and 6.1.1.4'
H H 0.0000 0.0000 'International Tables Vol C Tables 4.2.6.8 and 6.1.1.4'
N N 0.0061 0.0033 'International Tables Vol C Tables 4.2.6.8 and 6.1.1.4'
O O 0.0106 0.0060 'International Tables Vol C Tables 4.2.6.8 and 6.1.1.4'
S S 0.1246 0.1234 'International Tables Vol C Tables 4.2.6.8 and 6.1.1.4'

loop_
_geom_angle_atom_site_label_1
_geom_angle_atom_site_label_2
_geom_angle_atom_site_label_3
_geom_angle
C2 C1 C6 120.9(2)
C2 C1 S1 120.43(17)
C6 C1 S1 118.68(17)
C1 C2 C3 118.7(2)
C1 C2 H2 120.6
C3 C2 H2 120.6
C4 C3 C2 121.0(2)
C4 C3 H3 119.5
C2 C3 H3 119.5
C5 C4 C3 119.2(2)
C5 C4 C7 120.0(2)
C3 C4 C7 120.9(2)
C6 C5 C4 120.6(2)
C6 C5 H5 119.7
C4 C5 H5 119.7
C5 C6 C1 119.6(2)
C5 C6 H6 120.2
C1 C6 H6 120.2
N1 C7 C4 120.7(2)
N1 C7 H7 119.7
C4 C7 H7 119.7
C9 C8 C13 119.4(2)
C9 C8 N1 123.0(2)
C13 C8 N1 117.5(2)
C10 C9 C8 118.1(2)
C10 C9 H9 120.9
C8 C9 H9 120.9
C9 C10 C11 123.0(3)
C9 C10 N2 117.9(2)
C11 C10 N2 119.1(2)
C12 C11 C10 118.1(3)
C12 C11 H11 121.0
C10 C11 H11 121.0
C11 C12 C13 120.8(3)
C11 C12 H12 119.6
C13 C12 H12 119.6
C12 C13 C8 120.7(3)
C12 C13 H13 119.7
C8 C13 H13 119.7
C7 N1 C8 120.8(2)
O4 N2 O5 123.4(3)
O4 N2 C10 118.2(2)
O5 N2 C10 118.4(3)
S1 C14 H14A 109.5
S1 C14 H14B 109.5
H14A C14 H14B 109.5
S1 C14 H14C 109.5
H14A C14 H14C 109.5
H14B C14 H14C 109.5
O1 S1 O2 117.69(12)
O1 S1 C14 109.00(13)
O2 S1 C14 108.15(13)
O1 S1 C1 109.01(11)
O2 S1 C1 108.14(11)
C14 S1 C1 103.97(12)

loop_
_geom_bond_atom_site_label_1
_geom_bond_atom_site_label_2
_geom_bond_distance
C1 C2 1.385(3)
C1 C6 1.393(3)
C1 S1 1.773(2)
C2 C3 1.391(3)
C2 H2 0.9300
C3 C4 1.391(3)
C3 H3 0.9300
C4 C5 1.390(3)
C4 C7 1.483(3)
C5 C6 1.377(3)
C5 H5 0.9300
C6 H6 0.9300
C7 N1 1.274(3)
C7 H7 0.9300
C8 C9 1.396(4)
C8 C13 1.398(3)
C8 N1 1.415(3)
C9 C10 1.383(3)
C9 H9 0.9300
C10 C11 1.384(4)
C10 N2 1.477(3)
C11 C12 1.377(4)
C11 H11 0.9300
C12 C13 1.378(4)
C12 H12 0.9300
C13 H13 0.9300
N2 O4 1.212(3)
N2 O5 1.222(3)
O1 S1 1.4394(18)
O2 S1 1.446(2)
C14 S1 1.757(3)
C14 H14A 0.9600
C14 H14B 0.9600
C14 H14C 0.9600

loop_
_geom_hbond_atom_site_label_D
_geom_hbond_atom_site_label_H
_geom_hbond_atom_site_label_A
_geom_hbond_site_symmetry_A
_geom_hbond_distance_DH
_geom_hbond_distance_HA
_geom_hbond_distance_DA
_geom_hbond_angle_DHA
_geom_hbond_publ_flag
C14 H14C O1 2_755 0.96 2.42 3.380(3) 178 yes
C12 H12 O5 2_554 0.93 2.59 3.273(4) 131 yes
C6 H6 O2 3_775 0.93 2.52 3.442(3) 169 yes
C5 H5 O4 1_565 0.93 2.41 3.249(3) 150 yes
C2 H2 O1 . 0.93 2.58 2.948(3) 104 no

loop_
_geom_torsion_atom_site_label_1
_geom_torsion_atom_site_label_2
_geom_torsion_atom_site_label_3
_geom_torsion_atom_site_label_4
_geom_torsion
C6 C1 C2 C3 -1.7(4)
S1 C1 C2 C3 178.49(18)
C1 C2 C3 C4 0.4(4)
C2 C3 C4 C5 1.1(4)
C2 C3 C4 C7 -179.0(2)
C3 C4 C5 C6 -1.4(4)
C7 C4 C5 C6 178.7(2)
C4 C5 C6 C1 0.1(4)
C2 C1 C6 C5 1.4(4)
S1 C1 C6 C5 -178.75(19)
C5 C4 C7 N1 2.7(3)
C3 C4 C7 N1 -177.3(2)
C13 C8 C9 C10 -1.5(4)
N1 C8 C9 C10 -178.2(2)
C8 C9 C10 C11 -0.4(4)
C8 C9 C10 N2 179.1(2)
C9 C10 C11 C12 1.4(4)
N2 C10 C11 C12 -178.1(2)
C10 C11 C12 C13 -0.5(4)
C11 C12 C13 C8 -1.4(5)
C9 C8 C13 C12 2.5(4)
N1 C8 C13 C12 179.3(2)
C4 C7 N1 C8 177.8(2)
C9 C8 N1 C7 -38.7(4)
C13 C8 N1 C7 144.5(2)
C9 C10 N2 O4 -3.1(4)
C11 C10 N2 O4 176.4(2)
C9 C10 N2 O5 177.9(2)
C11 C10 N2 O5 -2.6(4)
C2 C1 S1 O1 1.1(2)
C6 C1 S1 O1 -178.74(19)
C2 C1 S1 O2 130.2(2)
C6 C1 S1 O2 -49.7(2)
C2 C1 S1 C14 -115.1(2)
C6 C1 S1 C14 65.1(2)
